data_4030952
loop_
_publ_author_name
'Silva, Rafaela A. L.'
'Vieira, Bruno J. C.'
'Andrade, Marta M.'
'Santos, Isabel C.'
'Raba\,ca, Sandra'
'Belo, Dulce'
'Almeida, Manuel'

_publ_section_title
;
 TTFs nonsymmetrically fused with alkylthiophenic moieties.
;
_journal_name_full 'Beilstein journal of organic chemistry'
_journal_page_first 628
_journal_page_last 637
_journal_paper_doi 10.3762/bjoc.11.71
_journal_volume 11
_journal_year 2015
_chemical_formula_moiety 'C15 H12 N2 S7, C8 Au N4 S4'
_chemical_formula_sum 'C23 H12 Au N6 S11'
_chemical_formula_weight 922.01
_chemical_name_systematic
;
 ?
;
_space_group_IT_number 2
_symmetry_cell_setting triclinic
_symmetry_space_group_name_Hall '-P 1'
_symmetry_space_group_name_H-M 'P -1'
_atom_sites_solution_hydrogens geom
_atom_sites_solution_primary direct
_atom_sites_solution_secondary difmap
_audit_creation_method SHELXL-97
_cell_angle_alpha 86.2350(10)
_cell_angle_beta 86.1760(10)
_cell_angle_gamma 71.7200(10)
_cell_formula_units_Z 2
_cell_length_a 7.25300(10)
_cell_length_b 8.38770(10)
_cell_length_c 26.2705(4)
_cell_measurement_reflns_used 9820
_cell_measurement_temperature 150(2)
_cell_measurement_theta_max 27.25
_cell_measurement_theta_min 2.64
_cell_volume 1512.47(4)
_computing_cell_refinement 'Bruker SAINT'
_computing_data_collection 'Bruker APEX2'
_computing_data_reduction 'Bruker SAINT'
_computing_structure_refinement 'SHELXL-97 (Sheldrick, 2008)'
_computing_structure_solution 'SHELXS-97 (Sheldrick, 2008)'
_diffrn_ambient_temperature 150(2)
_diffrn_measured_fraction_theta_full 0.987
_diffrn_measured_fraction_theta_max 0.987
_diffrn_measurement_device_type 'Bruker APEX-II CCD'
_diffrn_measurement_method '\f and \w scans'
_diffrn_radiation_monochromator graphite
_diffrn_radiation_source 'fine-focus sealed tube'
_diffrn_radiation_type MoK\a
_diffrn_radiation_wavelength 0.71073
_diffrn_reflns_av_R_equivalents 0.0262
_diffrn_reflns_av_sigmaI/netI 0.0200
_diffrn_reflns_limit_h_max 8
_diffrn_reflns_limit_h_min -9
_diffrn_reflns_limit_k_max 10
_diffrn_reflns_limit_k_min -10
_diffrn_reflns_limit_l_max 32
_diffrn_reflns_limit_l_min -32
_diffrn_reflns_number 25691
_diffrn_reflns_theta_full 26.37
_diffrn_reflns_theta_max 26.37
_diffrn_reflns_theta_min 2.56
_exptl_absorpt_coefficient_mu 5.652
_exptl_absorpt_correction_T_max 0.8055
_exptl_absorpt_correction_T_min 0.2108
_exptl_absorpt_correction_type multi-scan
_exptl_absorpt_process_details sadabs
_exptl_crystal_colour yellow
_exptl_crystal_density_diffrn 2.025
_exptl_crystal_density_method 'not measured'
_exptl_crystal_description plate
_exptl_crystal_F_000 894
_exptl_crystal_size_max 0.40
_exptl_crystal_size_mid 0.10
_exptl_crystal_size_min 0.04
_refine_diff_density_max 0.807
_refine_diff_density_min -1.232
_refine_diff_density_rms 0.077
_refine_ls_extinction_method none
_refine_ls_goodness_of_fit_ref 1.253
_refine_ls_hydrogen_treatment constr
_refine_ls_matrix_type full
_refine_ls_number_parameters 390
_refine_ls_number_reflns 6102
_refine_ls_number_restraints 12
_refine_ls_restrained_S_all 1.252
_refine_ls_R_factor_all 0.0175
_refine_ls_R_factor_gt 0.0173
_refine_ls_shift/su_max 0.001
_refine_ls_shift/su_mean 0.000
_refine_ls_structure_factor_coef Fsqd
_refine_ls_weighting_details 'calc w=1/[\s^2^(Fo^2^)+(0.0000P)^2^+2.2448P] where P=(Fo^2^+2Fc^2^)/3'
_refine_ls_weighting_scheme calc
_refine_ls_wR_factor_gt 0.0420
_refine_ls_wR_factor_ref 0.0421
_reflns_number_gt 6057
_reflns_number_total 6102
_reflns_threshold_expression >2sigma(I)
_cod_data_source_file 1860-5397-11-71-S4.cif
_cod_data_source_block shelx
_cod_depositor_comments
;
The following automatic conversions were performed:

'_symmetry_cell_setting' value 'Triclinic' changed to 'triclinic'
according to
/usr/data/users/saulius/crontab/automatic-downloads/rss-feeds/Beilstein/lib/dictionaries/cif_core.dic
dictionary named 'cif_core.dic' version 2.4.2 from 2011-04-26.

Automatic conversion script
Id: cif_fix_values 3271 2015-04-21 07:52:19Z andrius 

 Adding full bibliography for 4030950--4030952.cif.
;
_cod_original_sg_symbol_H-M 'P-1   '
_cod_database_code 4030952

loop_
_symmetry_equiv_pos_as_xyz
'x, y, z'
'-x, -y, -z'

loop_
_atom_site_label
_atom_site_type_symbol
_atom_site_fract_x
_atom_site_fract_y
_atom_site_fract_z
_atom_site_U_iso_or_equiv
_atom_site_adp_type
_atom_site_occupancy
_atom_site_symmetry_multiplicity
_atom_site_calc_flag
_atom_site_refinement_flags
_atom_site_disorder_assembly
_atom_site_disorder_group
Au1 Au 0.186082(13) 0.119884(11) 0.308248(4) 0.01273(3) Uani 1 1 d . . .
S1 S -0.14267(10) 0.22331(8) 0.32721(3) 0.01852(14) Uani 1 1 d . . .
S2 S 0.22676(10) -0.05776(8) 0.38058(3) 0.01960(14) Uani 1 1 d . . .
S3 S 0.13144(9) 0.30331(8) 0.23745(3) 0.01660(13) Uani 1 1 d . . .
S4 S 0.51614(9) 0.02442(8) 0.28644(3) 0.01719(13) Uani 1 1 d . . .
S5 S 0.00711(9) 0.75040(8) 0.28292(2) 0.01590(13) Uani 1 1 d . A .
S6 S 0.33582(9) 0.50141(8) 0.33239(2) 0.01557(13) Uani 1 1 d . A .
S8 S 0.28345(9) 0.83446(8) 0.19649(2) 0.01404(12) Uani 1 1 d . . .
S9 S 0.62247(9) 0.57867(8) 0.23637(2) 0.01407(12) Uani 1 1 d . . .
S10 S 0.51851(9) 0.94655(8) 0.10988(2) 0.01494(13) Uani 1 1 d . . .
S11 S 0.89535(9) 0.64336(8) 0.15188(2) 0.01549(13) Uani 1 1 d . . .
N1 N -0.5117(4) 0.2081(4) 0.42438(11) 0.0354(7) Uani 1 1 d . . .
N2 N -0.0548(5) -0.1802(4) 0.48776(11) 0.0401(7) Uani 1 1 d . . .
N3 N 0.3888(3) 0.4531(3) 0.13081(10) 0.0238(5) Uani 1 1 d . . .
N4 N 0.8574(3) 0.0907(3) 0.18151(10) 0.0235(5) Uani 1 1 d . . .
N5 N 0.3867(5) 0.8137(4) -0.01747(11) 0.0371(7) Uani 1 1 d . . .
N6 N 0.9038(4) 0.7310(3) 0.00641(10) 0.0268(6) Uani 1 1 d . . .
C1 C -0.1636(4) 0.1114(3) 0.38432(10) 0.0174(5) Uani 1 1 d . . .
C2 C -0.0117(4) -0.0072(3) 0.40575(10) 0.0181(5) Uani 1 1 d . . .
C3 C -0.3559(4) 0.1587(4) 0.40766(11) 0.0226(6) Uani 1 1 d . . .
C4 C -0.0385(5) -0.1015(4) 0.45173(11) 0.0248(6) Uani 1 1 d . . .
C5 C 0.3666(4) 0.2638(3) 0.21082(10) 0.0153(5) Uani 1 1 d . . .
C6 C 0.5253(4) 0.1471(3) 0.23072(10) 0.0156(5) Uani 1 1 d . . .
C7 C 0.3836(4) 0.3656(3) 0.16592(10) 0.0160(5) Uani 1 1 d . . .
C8 C 0.7113(4) 0.1162(3) 0.20411(10) 0.0176(5) Uani 1 1 d . . .
C9 C -0.0440(4) 0.6543(3) 0.33952(10) 0.0154(5) Uani 1 1 d . . .
C10 C 0.1090(4) 0.5370(3) 0.36280(10) 0.0161(5) Uani 1 1 d . A .
C12 C -0.1716(4) 0.5530(4) 0.41647(11) 0.0206(6) Uani 1 1 d . . .
C13 C -0.3062(5) 0.5316(5) 0.46030(13) 0.0394(9) Uani 1 1 d . A .
H13A H -0.2466 0.4253 0.4793 0.059 Uiso 1 1 calc R . .
H13B H -0.4293 0.5305 0.4473 0.059 Uiso 1 1 calc R . .
H13C H -0.3309 0.6251 0.4830 0.059 Uiso 1 1 calc R . .
C14 C 0.2540(4) 0.6443(3) 0.28216(9) 0.0130(5) Uani 1 1 d . . .
C15 C 0.3767(4) 0.6783(3) 0.24282(9) 0.0124(5) Uani 1 1 d . A .
C16 C 0.5029(4) 0.8116(3) 0.16223(9) 0.0123(5) Uani 1 1 d . . .
C17 C 0.6605(4) 0.6904(3) 0.18025(9) 0.0130(5) Uani 1 1 d . . .
C18 C 0.2676(4) 1.0366(3) 0.09318(10) 0.0191(6) Uani 1 1 d . . .
H18A H 0.1866 1.0727 0.1247 0.023 Uiso 1 1 calc R . .
H18B H 0.2560 1.1382 0.0706 0.023 Uiso 1 1 calc R . .
C19 C 0.8961(4) 0.4721(3) 0.11254(10) 0.0193(6) Uani 1 1 d . . .
H19A H 1.0315 0.4146 0.1004 0.023 Uiso 1 1 calc R . .
H19B H 0.8497 0.3895 0.1340 0.023 Uiso 1 1 calc R . .
C20 C 0.1857(4) 0.9188(4) 0.06639(11) 0.0245(6) Uani 1 1 d . . .
H20A H 0.1868 0.8211 0.0898 0.029 Uiso 1 1 calc R . .
H20B H 0.0490 0.9788 0.0585 0.029 Uiso 1 1 calc R . .
C21 C 0.7705(4) 0.5280(4) 0.06655(11) 0.0210(6) Uani 1 1 d . . .
H21A H 0.7731 0.4283 0.0480 0.025 Uiso 1 1 calc R . .
H21B H 0.6343 0.5847 0.0783 0.025 Uiso 1 1 calc R . .
C22 C 0.2976(5) 0.8588(4) 0.01892(12) 0.0258(6) Uani 1 1 d . . .
C23 C 0.8414(4) 0.6442(3) 0.03186(10) 0.0195(6) Uani 1 1 d . . .
S7 S -0.2689(4) 0.6910(3) 0.37020(7) 0.0167(4) Uani 0.551(4) 1 d P A 1
C11 C 0.0333(14) 0.4734(11) 0.4087(4) 0.022(3) Uani 0.551(4) 1 d PU A 1
H11 H 0.1096 0.3888 0.4313 0.026 Uiso 0.551(4) 1 calc PR A 1
C11A C -0.2118(16) 0.6651(14) 0.3710(4) 0.023(3) Uani 0.449(4) 1 d PU A 2
H11A H -0.3376 0.7377 0.3635 0.028 Uiso 0.449(4) 1 calc PR A 2
S7A S 0.0584(4) 0.4413(4) 0.41922(10) 0.0154(5) Uani 0.449(4) 1 d P A 2

loop_
_atom_site_aniso_label
_atom_site_aniso_U_11
_atom_site_aniso_U_22
_atom_site_aniso_U_33
_atom_site_aniso_U_23
_atom_site_aniso_U_13
_atom_site_aniso_U_12
Au1 0.01204(5) 0.01262(5) 0.01386(5) -0.00006(3) -0.00095(4) -0.00436(4)
S1 0.0129(3) 0.0220(3) 0.0186(3) 0.0036(3) 0.0003(2) -0.0035(3)
S2 0.0174(3) 0.0198(3) 0.0194(3) 0.0052(3) -0.0024(3) -0.0036(3)
S3 0.0111(3) 0.0178(3) 0.0188(3) 0.0043(2) -0.0006(2) -0.0024(2)
S4 0.0122(3) 0.0180(3) 0.0196(3) 0.0043(2) -0.0022(2) -0.0028(2)
S5 0.0115(3) 0.0184(3) 0.0157(3) 0.0016(2) 0.0017(2) -0.0024(2)
S6 0.0148(3) 0.0166(3) 0.0139(3) 0.0031(2) -0.0001(2) -0.0036(2)
S8 0.0103(3) 0.0155(3) 0.0132(3) 0.0026(2) 0.0010(2) -0.0007(2)
S9 0.0106(3) 0.0164(3) 0.0127(3) 0.0038(2) 0.0002(2) -0.0016(2)
S10 0.0147(3) 0.0164(3) 0.0128(3) 0.0034(2) 0.0000(2) -0.0043(2)
S11 0.0100(3) 0.0204(3) 0.0145(3) 0.0017(2) 0.0014(2) -0.0034(2)
N1 0.0263(15) 0.0424(16) 0.0366(16) -0.0052(13) 0.0075(12) -0.0107(12)
N2 0.069(2) 0.0356(16) 0.0229(15) 0.0061(12) -0.0013(14) -0.0274(15)
N3 0.0191(12) 0.0260(13) 0.0243(13) 0.0031(10) 0.0022(10) -0.0057(10)
N4 0.0137(12) 0.0281(13) 0.0263(13) 0.0017(10) -0.0001(10) -0.0038(10)
N5 0.0499(18) 0.0409(16) 0.0240(15) -0.0072(12) -0.0004(13) -0.0184(14)
N6 0.0265(13) 0.0281(13) 0.0200(13) 0.0045(10) 0.0017(10) -0.0019(11)
C1 0.0209(14) 0.0186(13) 0.0151(13) -0.0035(10) 0.0033(10) -0.0100(11)
C2 0.0241(14) 0.0177(13) 0.0153(13) -0.0021(10) 0.0000(11) -0.0106(11)
C3 0.0215(15) 0.0230(14) 0.0242(15) 0.0006(11) 0.0024(12) -0.0094(12)
C4 0.0345(17) 0.0211(14) 0.0224(15) -0.0025(12) -0.0006(12) -0.0134(13)
C5 0.0155(13) 0.0144(12) 0.0170(13) -0.0018(10) 0.0002(10) -0.0061(10)
C6 0.0144(13) 0.0164(12) 0.0176(13) -0.0021(10) -0.0002(10) -0.0071(10)
C7 0.0105(12) 0.0191(13) 0.0179(13) -0.0020(11) 0.0005(10) -0.0040(10)
C8 0.0156(14) 0.0174(13) 0.0198(14) -0.0002(10) -0.0050(11) -0.0045(10)
C9 0.0144(13) 0.0183(12) 0.0147(13) -0.0036(10) 0.0049(10) -0.0072(10)
C10 0.0206(14) 0.0161(12) 0.0135(12) -0.0019(10) 0.0024(10) -0.0088(10)
C12 0.0230(15) 0.0251(14) 0.0169(13) -0.0041(11) 0.0057(11) -0.0129(12)
C13 0.042(2) 0.057(2) 0.0302(18) -0.0152(16) 0.0229(15) -0.0338(18)
C14 0.0137(12) 0.0126(11) 0.0115(12) 0.0001(9) -0.0014(9) -0.0023(9)
C15 0.0119(12) 0.0133(11) 0.0120(12) 0.0000(9) -0.0016(9) -0.0037(9)
C16 0.0125(12) 0.0134(11) 0.0104(12) -0.0012(9) 0.0013(9) -0.0037(9)
C17 0.0105(12) 0.0163(12) 0.0116(12) 0.0003(9) 0.0013(9) -0.0040(9)
C18 0.0182(13) 0.0177(13) 0.0171(13) 0.0037(10) -0.0034(10) 0.0002(10)
C19 0.0179(13) 0.0165(12) 0.0193(13) -0.0003(10) 0.0062(11) -0.0010(10)
C20 0.0218(15) 0.0362(16) 0.0179(14) 0.0048(12) -0.0044(11) -0.0129(13)
C21 0.0210(14) 0.0233(14) 0.0196(14) -0.0049(11) 0.0034(11) -0.0082(11)
C22 0.0305(16) 0.0276(15) 0.0235(16) 0.0046(12) -0.0096(13) -0.0145(13)
C23 0.0166(13) 0.0225(14) 0.0144(13) -0.0035(11) -0.0016(10) 0.0018(11)
S7 0.0124(10) 0.0214(8) 0.0151(7) 0.0005(5) 0.0033(6) -0.0047(7)
C11 0.022(3) 0.021(3) 0.022(3) -0.0008(10) -0.0017(10) -0.0067(13)
C11A 0.023(4) 0.023(3) 0.023(3) -0.0015(10) -0.0015(10) -0.0069(14)
S7A 0.0153(10) 0.0205(11) 0.0107(10) 0.0024(9) 0.0031(8) -0.0075(8)

loop_
_atom_type_symbol
_atom_type_description
_atom_type_scat_dispersion_real
_atom_type_scat_dispersion_imag
_atom_type_scat_source
C C 0.0033 0.0016 'International Tables Vol C Tables 4.2.6.8 and 6.1.1.4'
N N 0.0061 0.0033 'International Tables Vol C Tables 4.2.6.8 and 6.1.1.4'
S S 0.1246 0.1234 'International Tables Vol C Tables 4.2.6.8 and 6.1.1.4'
Au Au -2.0133 8.8022 'International Tables Vol C Tables 4.2.6.8 and 6.1.1.4'
H H 0.0000 0.0000 'International Tables Vol C Tables 4.2.6.8 and 6.1.1.4'

loop_
_geom_angle_atom_site_label_1
_geom_angle_atom_site_label_2
_geom_angle_atom_site_label_3
_geom_angle
S1 Au1 S3 86.53(2)
S1 Au1 S2 90.94(2)
S3 Au1 S2 177.42(2)
S1 Au1 S4 177.59(2)
S3 Au1 S4 91.10(2)
S2 Au1 S4 91.43(2)
C1 S1 Au1 101.06(10)
C2 S2 Au1 100.64(9)
C5 S3 Au1 100.86(9)
C6 S4 Au1 100.43(9)
C9 S5 C14 94.50(12)
C14 S6 C10 94.70(12)
C15 S8 C16 95.95(12)
C15 S9 C17 95.77(12)
C16 S10 C18 102.74(12)
C17 S11 C19 100.06(12)
C2 C1 C3 122.6(3)
C2 C1 S1 123.5(2)
C3 C1 S1 113.9(2)
C1 C2 C4 121.3(3)
C1 C2 S2 123.8(2)
C4 C2 S2 114.9(2)
N1 C3 C1 174.7(3)
N2 C4 C2 177.9(4)
C6 C5 C7 121.5(2)
C6 C5 S3 123.7(2)
C7 C5 S3 114.76(19)
C5 C6 C8 119.5(2)
C5 C6 S4 123.9(2)
C8 C6 S4 116.6(2)
N3 C7 C5 176.5(3)
N4 C8 C6 177.9(3)
C10 C9 C11A 106.9(5)
C10 C9 S7 116.5(2)
C11A C9 S7 9.6(5)
C10 C9 S5 117.42(19)
C11A C9 S5 135.6(5)
S7 C9 S5 126.08(18)
C9 C10 C11 107.8(4)
C9 C10 S7A 117.5(2)
C11 C10 S7A 9.7(4)
C9 C10 S6 116.62(19)
C11 C10 S6 135.6(4)
S7A C10 S6 125.89(19)
C11 C12 C11A 100.9(5)
C11 C12 C13 129.5(4)
C11A C12 C13 129.5(5)
C11 C12 S7A 12.1(4)
C11A C12 S7A 113.0(5)
C13 C12 S7A 117.5(3)
C11 C12 S7 113.9(4)
C11A C12 S7 13.1(4)
C13 C12 S7 116.5(3)
S7A C12 S7 126.01(19)
C12 C13 H13A 109.5
C12 C13 H13B 109.5
H13A C13 H13B 109.5
C12 C13 H13C 109.5
H13A C13 H13C 109.5
H13B C13 H13C 109.5
C15 C14 S6 123.18(19)
C15 C14 S5 120.06(19)
S6 C14 S5 116.75(14)
C14 C15 S9 124.94(19)
C14 C15 S8 119.78(19)
S9 C15 S8 115.27(14)
C17 C16 S8 116.34(18)
C17 C16 S10 122.65(19)
S8 C16 S10 120.91(14)
C16 C17 S9 116.64(18)
C16 C17 S11 124.47(19)
S9 C17 S11 118.88(14)
C20 C18 S10 114.85(19)
C20 C18 H18A 108.6
S10 C18 H18A 108.6
C20 C18 H18B 108.6
S10 C18 H18B 108.6
H18A C18 H18B 107.5
C21 C19 S11 113.98(19)
C21 C19 H19A 108.8
S11 C19 H19A 108.8
C21 C19 H19B 108.8
S11 C19 H19B 108.8
H19A C19 H19B 107.7
C22 C20 C18 112.2(2)
C22 C20 H20A 109.2
C18 C20 H20A 109.2
C22 C20 H20B 109.2
C18 C20 H20B 109.2
H20A C20 H20B 107.9
C23 C21 C19 110.7(2)
C23 C21 H21A 109.5
C19 C21 H21A 109.5
C23 C21 H21B 109.5
C19 C21 H21B 109.5
H21A C21 H21B 108.1
N5 C22 C20 178.7(3)
N6 C23 C21 176.7(3)
C12 S7 C9 90.04(18)
C12 C11 C10 111.7(6)
C12 C11 H11 124.1
C10 C11 H11 124.1
C9 C11A C12 112.7(7)
C9 C11A H11A 123.7
C12 C11A H11A 123.7
C12 S7A C10 89.9(2)

loop_
_geom_bond_atom_site_label_1
_geom_bond_atom_site_label_2
_geom_bond_distance
Au1 S1 2.2994(7)
Au1 S3 2.3072(6)
Au1 S2 2.3120(7)
Au1 S4 2.3184(6)
S1 C1 1.740(3)
S2 C2 1.741(3)
S3 C5 1.739(3)
S4 C6 1.743(3)
S5 C9 1.719(3)
S5 C14 1.731(3)
S6 C14 1.726(3)
S6 C10 1.726(3)
S8 C15 1.732(3)
S8 C16 1.738(2)
S9 C15 1.717(3)
S9 C17 1.748(2)
S10 C16 1.744(2)
S10 C18 1.810(3)
S11 C17 1.750(2)
S11 C19 1.822(3)
N1 C3 1.143(4)
N2 C4 1.140(4)
N3 C7 1.146(4)
N4 C8 1.145(4)
N5 C22 1.134(4)
N6 C23 1.134(4)
C1 C2 1.358(4)
C1 C3 1.431(4)
C2 C4 1.436(4)
C5 C6 1.365(4)
C5 C7 1.432(4)
C6 C8 1.433(4)
C9 C10 1.379(4)
C9 C11A 1.407(11)
C9 S7 1.717(3)
C10 C11 1.433(10)
C10 S7A 1.712(4)
C12 C11 1.432(10)
C12 C11A 1.457(12)
C12 C13 1.498(4)
C12 S7A 1.641(4)
C12 S7 1.653(4)
C13 H13A 0.9800
C13 H13B 0.9800
C13 H13C 0.9800
C14 C15 1.392(3)
C16 C17 1.358(4)
C18 C20 1.529(4)
C18 H18A 0.9900
C18 H18B 0.9900
C19 C21 1.521(4)
C19 H19A 0.9900
C19 H19B 0.9900
C20 C22 1.469(4)
C20 H20A 0.9900
C20 H20B 0.9900
C21 C23 1.476(4)
C21 H21A 0.9900
C21 H21B 0.9900
C11 H11 0.9500
C11A H11A 0.9500
